data_7202041
loop_
_publ_author_name
'Han, Yin-Feng'
'Zhou, Xin-Hui'
'Zheng, You-Xuan'
'Shen, Zhen'
'Song, You'
'You, Xiao-Zeng'

_publ_section_title
;
 Syntheses, structures, photoluminescence, and magnetic properties of
 nanoporous 3D lanthanide coordination polymers with
 4,4&#x2032;-biphenyldicarboxylate ligand
;
_journal_issue 9
_journal_name_full CrystEngComm
_journal_page_first 1237
_journal_paper_doi 10.1039/b803168a
_journal_volume 10
_journal_year 2008
_chemical_absolute_configuration rmad
_chemical_formula_moiety 'C22 H14 La O8'
_chemical_formula_sum 'C22 H14 La O8'
_chemical_formula_weight 545.24
_chemical_name_systematic
;
?
;
_space_group_IT_number 5
_symmetry_cell_setting monoclinic
_symmetry_space_group_name_Hall 'C 2y'
_symmetry_space_group_name_H-M 'C 1 2 1'
_atom_sites_solution_hydrogens geom
_atom_sites_solution_primary direct
_atom_sites_solution_secondary difmap
_audit_creation_method SHELXL-97
_cell_angle_alpha 90.00
_cell_angle_beta 114.311(4)
_cell_angle_gamma 90.00
_cell_formula_units_Z 4
_cell_length_a 27.615(10)
_cell_length_b 8.842(3)
_cell_length_c 14.318(5)
_cell_measurement_reflns_used 5121
_cell_measurement_temperature 293(2)
_cell_measurement_theta_max 28.62
_cell_measurement_theta_min 4.64
_cell_volume 3186.0(19)
_computing_cell_refinement 'Bruker SMART'
_computing_data_collection 'Bruker SMART'
_computing_data_reduction 'Bruker SAINT'
_computing_molecular_graphics 'Bruker SHELXTL'
_computing_publication_material 'Bruker SHELXTL'
_computing_structure_refinement 'SHELXL-97 (Sheldrick, 1997)'
_computing_structure_solution 'SHELXS-97 (Sheldrick, 1990)'
_diffrn_ambient_temperature 293(2)
_diffrn_measured_fraction_theta_full 0.995
_diffrn_measured_fraction_theta_max 0.995
_diffrn_radiation_monochromator graphite
_diffrn_radiation_source 'fine-focus sealed tube'
_diffrn_radiation_type MoK\a
_diffrn_radiation_wavelength 0.71073
_diffrn_reflns_av_R_equivalents 0.1089
_diffrn_reflns_av_sigmaI/netI 0.0882
_diffrn_reflns_limit_h_max 32
_diffrn_reflns_limit_h_min -32
_diffrn_reflns_limit_k_max 6
_diffrn_reflns_limit_k_min -10
_diffrn_reflns_limit_l_max 17
_diffrn_reflns_limit_l_min -16
_diffrn_reflns_number 7868
_diffrn_reflns_theta_full 25.00
_diffrn_reflns_theta_max 25.00
_diffrn_reflns_theta_min 1.72
_exptl_absorpt_coefficient_mu 1.371
_exptl_absorpt_correction_T_max 0.8207
_exptl_absorpt_correction_T_min 0.6838
_exptl_absorpt_correction_type multi-scan
_exptl_absorpt_process_details 'SADABS; Bruker(2000)'
_exptl_crystal_colour cololess
_exptl_crystal_density_diffrn 1.137
_exptl_crystal_density_method 'not measured'
_exptl_crystal_description block
_exptl_crystal_F_000 1068
_exptl_crystal_size_max 0.30
_exptl_crystal_size_mid 0.24
_exptl_crystal_size_min 0.15
_platon_squeeze_details
;
A. L. Spek, PLATON, a multipurpose crystallographic tool,
Utrecht University, Utrecht,
The Netherlands, 2001.
;
_refine_diff_density_max 3.612
_refine_diff_density_min -1.572
_refine_diff_density_rms 0.268
_refine_ls_abs_structure_details 'Flack H D (1983), Acta Cryst. A39, 876-881'
_refine_ls_abs_structure_Flack 0.33(6)
_refine_ls_extinction_method none
_refine_ls_goodness_of_fit_ref 1.119
_refine_ls_hydrogen_treatment constr
_refine_ls_matrix_type full
_refine_ls_number_parameters 281
_refine_ls_number_reflns 3926
_refine_ls_number_restraints 44
_refine_ls_restrained_S_all 1.134
_refine_ls_R_factor_all 0.0696
_refine_ls_R_factor_gt 0.0663
_refine_ls_shift/su_max 0.006
_refine_ls_shift/su_mean 0.000
_refine_ls_structure_factor_coef Fsqd
_refine_ls_weighting_details 'calc w=1/[\s^2^(Fo^2^)+(0.1257P)^2^+24.4419P] where P=(Fo^2^+2Fc^2^)/3'
_refine_ls_weighting_scheme calc
_refine_ls_wR_factor_gt 0.1919
_refine_ls_wR_factor_ref 0.1981
_reflns_number_gt 3666
_reflns_number_total 3926
_reflns_threshold_expression >2sigma(I)
_cod_data_source_file b803168a.txt
_cod_data_source_block 3
_cod_depositor_comments
;
The following automatic conversions were performed:
'_symmetry_cell_setting' value 'Monoclinic' changed to 'monoclinic'
according to '/home/saulius/struct/CIF-dictionaries/cif_core.dic'
dictionary named 'cif_core.dic' version 2.4.1 from 2010-06-29.

Automatic conversion script
Id: cif_fix_enum 1527 2010-12-29 10:47:43Z saulius 
;
_cod_original_cell_volume 3186(2)
_cod_original_sg_symbol_H-M c2
_cod_database_code 7202041

loop_
_symmetry_equiv_pos_as_xyz
'x, y, z'
'-x, y, -z'
'x+1/2, y+1/2, z'
'-x+1/2, y+1/2, -z'

loop_
_atom_site_label
_atom_site_type_symbol
_atom_site_fract_x
_atom_site_fract_y
_atom_site_fract_z
_atom_site_U_iso_or_equiv
_atom_site_adp_type
_atom_site_occupancy
_atom_site_symmetry_multiplicity
_atom_site_calc_flag
_atom_site_refinement_flags
_atom_site_disorder_assembly
_atom_site_disorder_group
La1 La 0.225711(19) 0.7273(2) -0.00353(3) 0.0189(2) Uani 1 1 d U . .
C1 C 0.2127(5) 0.4010(17) 0.1378(9) 0.027(3) Uani 1 1 d . . .
C2 C 0.2062(6) 0.4059(17) 0.2386(9) 0.031(3) Uani 1 1 d . . .
C3 C 0.1797(5) 0.5282(17) 0.2617(10) 0.030(3) Uani 1 1 d . . .
H3 H 0.1650 0.6059 0.2147 0.036 Uiso 1 1 calc R . .
C4 C 0.1763(5) 0.5298(16) 0.3524(9) 0.027(3) Uani 1 1 d . . .
H4 H 0.1592 0.6108 0.3673 0.033 Uiso 1 1 calc R . .
C5 C 0.1971(5) 0.4160(17) 0.4255(9) 0.030(3) Uani 1 1 d . . .
C6 C 0.2207(7) 0.290(2) 0.4000(11) 0.042(4) Uani 1 1 d . . .
H6 H 0.2335 0.2102 0.4456 0.051 Uiso 1 1 calc R . .
C7 C 0.2249(6) 0.2867(18) 0.3068(10) 0.036(3) Uani 1 1 d . . .
H7 H 0.2404 0.2036 0.2900 0.043 Uiso 1 1 calc R . .
C8 C 0.1935(6) 0.4254(15) 0.5261(9) 0.029(3) Uani 1 1 d . . .
C9 C 0.1527(5) 0.4996(17) 0.5374(9) 0.028(3) Uani 1 1 d . . .
H9 H 0.1238 0.5320 0.4793 0.034 Uiso 1 1 calc R . .
C10 C 0.1535(5) 0.5279(17) 0.6347(9) 0.029(3) Uani 1 1 d . . .
H10 H 0.1273 0.5868 0.6417 0.034 Uiso 1 1 calc R . .
C11 C 0.1945(5) 0.4657(15) 0.7205(9) 0.024(3) Uani 1 1 d . . .
C12 C 0.2325(6) 0.3835(17) 0.7090(10) 0.031(3) Uani 1 1 d . . .
H12 H 0.2591 0.3402 0.7665 0.037 Uiso 1 1 calc R . .
C13 C 0.2331(6) 0.3614(17) 0.6139(10) 0.031(3) Uani 1 1 d . . .
H13 H 0.2599 0.3037 0.6082 0.037 Uiso 1 1 calc R . .
C14 C 0.1981(5) 0.5088(16) 0.8264(9) 0.025(3) Uani 1 1 d . . .
C15 C 0.3380(5) 0.5491(17) 0.1622(10) 0.026(3) Uani 1 1 d U . .
C16 C 0.3869(6) 0.5531(17) 0.2613(11) 0.037(4) Uani 1 1 d . . .
C17 C 0.4077(7) 0.683(2) 0.3118(12) 0.062(6) Uani 1 1 d . . .
H17 H 0.3921 0.7745 0.2830 0.074 Uiso 1 1 calc R . .
C18 C 0.4506(7) 0.684(3) 0.4031(14) 0.064(5) Uani 1 1 d U . .
H18 H 0.4630 0.7758 0.4355 0.077 Uiso 1 1 calc R . .
C19 C 0.4768(7) 0.551(2) 0.4505(14) 0.064(6) Uani 1 1 d . . .
C20 C 0.4526(9) 0.414(3) 0.4029(17) 0.076(6) Uani 1 1 d U . .
H20 H 0.4651 0.3217 0.4353 0.091 Uiso 1 1 calc R . .
C21 C 0.4102(7) 0.4173(19) 0.3082(14) 0.071(7) Uani 1 1 d . . .
H21 H 0.3968 0.3267 0.2745 0.085 Uiso 1 1 calc R . .
C22 C 0.1404(7) 0.9572(17) 0.0549(14) 0.060(3) Uani 1 1 d DU . .
H22 H 0.1662 1.0176 0.1032 0.072 Uiso 1 1 calc R . .
O1 O 0.2054(4) 0.5268(12) 0.0899(7) 0.033(2) Uani 1 1 d . . .
O2 O 0.2250(4) 0.2794(11) 0.1100(7) 0.034(2) Uani 1 1 d . . .
O3 O 0.2381(3) 0.4669(11) 0.9042(6) 0.0214(19) Uani 1 1 d . . .
O4 O 0.1624(4) 0.5906(12) 0.8323(7) 0.028(2) Uani 1 1 d . . .
O5 O 0.3152(4) 0.6763(11) 0.1285(6) 0.037(2) Uani 1 1 d . . .
O6 O 0.3214(4) 0.4298(13) 0.1193(8) 0.041(3) Uani 1 1 d . . .
O7 O 0.1547(5) 0.8249(14) 0.0489(9) 0.053(2) Uani 1 1 d DU . .
O8 O 0.0951(6) 1.024(2) 0.0040(13) 0.090(3) Uani 1 1 d DU . .
H8 H 0.0754 1.0239 -0.0594 0.134 Uiso 1 1 d R . .

loop_
_atom_site_aniso_label
_atom_site_aniso_U_11
_atom_site_aniso_U_22
_atom_site_aniso_U_33
_atom_site_aniso_U_23
_atom_site_aniso_U_13
_atom_site_aniso_U_12
La1 0.0266(3) 0.0185(3) 0.0075(3) 0.0011(4) 0.0029(2) 0.0004(4)
C1 0.038(7) 0.029(8) 0.018(6) 0.002(6) 0.015(5) -0.003(6)
C2 0.061(9) 0.022(7) 0.013(6) 0.001(5) 0.019(6) -0.001(7)
C3 0.036(7) 0.032(8) 0.019(6) 0.003(6) 0.008(5) 0.002(6)
C4 0.033(7) 0.027(7) 0.019(6) -0.001(6) 0.009(5) 0.008(6)
C5 0.043(7) 0.030(8) 0.020(6) -0.005(6) 0.017(6) 0.001(6)
C6 0.071(10) 0.038(8) 0.022(6) 0.014(6) 0.023(7) 0.020(8)
C7 0.063(9) 0.024(6) 0.030(7) -0.002(6) 0.028(7) 0.009(7)
C8 0.053(8) 0.018(6) 0.012(6) 0.002(5) 0.009(5) -0.005(6)
C9 0.037(7) 0.036(8) 0.013(6) 0.004(5) 0.011(5) 0.007(6)
C10 0.036(7) 0.038(8) 0.010(5) -0.005(5) 0.008(5) 0.010(6)
C11 0.045(7) 0.016(6) 0.012(5) -0.001(5) 0.012(5) -0.002(6)
C12 0.044(8) 0.029(7) 0.020(6) 0.007(6) 0.013(6) 0.015(7)
C13 0.042(8) 0.029(8) 0.017(6) -0.003(6) 0.008(6) 0.010(6)
C14 0.037(7) 0.026(7) 0.012(6) -0.005(5) 0.010(5) -0.003(6)
C15 0.026(3) 0.026(3) 0.026(3) -0.0001(10) 0.0104(15) -0.0001(10)
C16 0.045(8) 0.017(7) 0.029(7) -0.001(6) -0.005(6) -0.001(6)
C17 0.062(9) 0.042(12) 0.040(8) -0.013(7) -0.021(8) 0.007(8)
C18 0.065(5) 0.064(5) 0.064(5) -0.0001(10) 0.026(2) 0.0001(10)
C19 0.066(12) 0.026(9) 0.046(10) 0.006(8) -0.031(9) 0.001(9)
C20 0.076(6) 0.075(6) 0.076(6) 0.0000(10) 0.031(3) 0.0001(10)
C21 0.070(12) 0.021(8) 0.055(11) -0.012(8) -0.041(9) 0.009(8)
C22 0.060(3) 0.060(3) 0.060(3) -0.0012(10) 0.0253(15) 0.0007(10)
O1 0.055(6) 0.028(5) 0.025(5) 0.005(4) 0.026(5) 0.005(5)
O2 0.059(6) 0.027(5) 0.027(4) -0.002(4) 0.029(4) 0.001(4)
O3 0.030(4) 0.020(5) 0.010(4) 0.005(4) 0.004(3) 0.004(4)
O4 0.028(5) 0.037(6) 0.015(4) -0.009(4) 0.005(4) -0.002(4)
O5 0.043(5) 0.024(5) 0.016(4) -0.001(3) -0.015(4) -0.007(4)
O6 0.049(6) 0.028(6) 0.025(5) -0.009(5) -0.006(5) -0.004(5)
O7 0.053(2) 0.054(2) 0.053(3) -0.0007(10) 0.0229(14) -0.0003(10)
O8 0.089(3) 0.089(3) 0.090(3) 0.0001(10) 0.0361(16) 0.0025(10)

loop_
_atom_type_symbol
_atom_type_description
_atom_type_scat_dispersion_real
_atom_type_scat_dispersion_imag
_atom_type_scat_source
C C 0.0033 0.0016 'International Tables Vol C Tables 4.2.6.8 and 6.1.1.4'
H H 0.0000 0.0000 'International Tables Vol C Tables 4.2.6.8 and 6.1.1.4'
O O 0.0106 0.0060 'International Tables Vol C Tables 4.2.6.8 and 6.1.1.4'
La La -0.2871 2.4523 'International Tables Vol C Tables 4.2.6.8 and 6.1.1.4'

loop_
_geom_angle_atom_site_label_1
_geom_angle_atom_site_label_2
_geom_angle_atom_site_label_3
_geom_angle
_geom_angle_site_symmetry_1
_geom_angle_site_symmetry_3
_geom_angle_publ_flag
O1 La1 O6 137.5(4) . 4 ?
O1 La1 O5 80.2(4) . . ?
O6 La1 O5 138.5(4) 4 . ?
O1 La1 O2 142.2(3) . 4 ?
O6 La1 O2 73.6(4) 4 4 ?
O5 La1 O2 82.8(4) . 4 ?
O1 La1 O3 115.6(3) . 4_556 ?
O6 La1 O3 75.0(3) 4 4_556 ?
O5 La1 O3 71.3(3) . 4_556 ?
O2 La1 O3 90.0(3) 4 4_556 ?
O1 La1 O7 72.6(4) . . ?
O6 La1 O7 71.7(4) 4 . ?
O5 La1 O7 119.5(4) . . ?
O2 La1 O7 144.4(4) 4 . ?
O3 La1 O7 73.7(3) 4_556 . ?
O1 La1 O4 86.3(3) . 1_554 ?
O6 La1 O4 75.6(4) 4 1_554 ?
O5 La1 O4 134.8(3) . 1_554 ?
O2 La1 O4 82.2(3) 4 1_554 ?
O3 La1 O4 150.6(3) 4_556 1_554 ?
O7 La1 O4 96.5(3) . 1_554 ?
O1 La1 O3 75.8(3) . 1_554 ?
O6 La1 O3 115.4(3) 4 1_554 ?
O5 La1 O3 86.1(3) . 1_554 ?
O2 La1 O3 69.5(3) 4 1_554 ?
O3 La1 O3 151.46(5) 4_556 1_554 ?
O7 La1 O3 134.1(3) . 1_554 ?
O4 La1 O3 48.8(3) 1_554 1_554 ?
O1 La1 C14 86.4(4) . 1_554 ?
O6 La1 C14 92.1(4) 4 1_554 ?
O5 La1 C14 110.5(4) . 1_554 ?
O2 La1 C14 68.5(3) 4 1_554 ?
O3 La1 C14 157.6(3) 4_556 1_554 ?
O7 La1 C14 120.1(4) . 1_554 ?
O4 La1 C14 25.1(3) 1_554 1_554 ?
O3 La1 C14 25.2(3) 1_554 1_554 ?
O2 C1 O1 125.9(11) . . ?
O2 C1 C2 118.8(12) . . ?
O1 C1 C2 115.3(12) . . ?
C7 C2 C3 119.7(12) . . ?
C7 C2 C1 119.3(13) . . ?
C3 C2 C1 120.9(12) . . ?
C4 C3 C2 118.8(13) . . ?
C4 C3 H3 120.6 . . ?
C2 C3 H3 120.6 . . ?
C3 C4 C5 123.3(13) . . ?
C3 C4 H4 118.4 . . ?
C5 C4 H4 118.4 . . ?
C4 C5 C6 117.7(12) . . ?
C4 C5 C8 121.1(12) . . ?
C6 C5 C8 121.2(13) . . ?
C7 C6 C5 120.0(14) . . ?
C7 C6 H6 120.0 . . ?
C5 C6 H6 120.0 . . ?
C2 C7 C6 120.4(14) . . ?
C2 C7 H7 119.8 . . ?
C6 C7 H7 119.8 . . ?
C9 C8 C13 117.6(11) . . ?
C9 C8 C5 121.8(11) . . ?
C13 C8 C5 120.6(13) . . ?
C8 C9 C10 121.6(12) . . ?
C8 C9 H9 119.2 . . ?
C10 C9 H9 119.2 . . ?
C11 C10 C9 118.5(12) . . ?
C11 C10 H10 120.7 . . ?
C9 C10 H10 120.7 . . ?
C12 C11 C10 119.9(11) . . ?
C12 C11 C14 121.5(12) . . ?
C10 C11 C14 118.3(12) . . ?
C11 C12 C13 121.6(12) . . ?
C11 C12 H12 119.2 . . ?
C13 C12 H12 119.2 . . ?
C12 C13 C8 120.4(13) . . ?
C12 C13 H13 119.8 . . ?
C8 C13 H13 119.8 . . ?
O4 C14 O3 122.6(11) . . ?
O4 C14 C11 118.6(11) . . ?
O3 C14 C11 118.7(12) . . ?
O4 C14 La1 60.6(6) . 1_556 ?
O3 C14 La1 68.2(7) . 1_556 ?
C11 C14 La1 150.7(9) . 1_556 ?
O6 C15 O5 123.3(12) . . ?
O6 C15 C16 120.2(13) . . ?
O5 C15 C16 116.4(12) . . ?
C17 C16 C21 117.5(13) . . ?
C17 C16 C15 122.9(14) . . ?
C21 C16 C15 119.4(13) . . ?
C18 C17 C16 122.0(18) . . ?
C18 C17 H17 119.0 . . ?
C16 C17 H17 119.0 . . ?
C17 C18 C19 122.4(19) . . ?
C17 C18 H18 118.8 . . ?
C19 C18 H18 118.8 . . ?
C18 C19 C20 115.9(16) . . ?
C18 C19 C19 122.7(11) . 2_656 ?
C20 C19 C19 121.0(12) . 2_656 ?
C21 C20 C19 120(2) . . ?
C21 C20 H20 120.2 . . ?
C19 C20 H20 120.2 . . ?
C20 C21 C16 122.0(18) . . ?
C20 C21 H21 119.0 . . ?
C16 C21 H21 119.0 . . ?
O7 C22 O8 130.0(19) . . ?
O7 C22 H22 115.0 . . ?
O8 C22 H22 115.0 . . ?
C1 O1 La1 155.7(9) . . ?
C1 O2 La1 130.7(9) . 4_545 ?
C14 O3 La1 138.3(9) . 4_546 ?
C14 O3 La1 86.6(8) . 1_556 ?
La1 O3 La1 122.2(3) 4_546 1_556 ?
C14 O4 La1 94.3(7) . 1_556 ?
C15 O5 La1 129.3(8) . . ?
C15 O6 La1 167.0(10) . 4_545 ?
C22 O7 La1 130.3(12) . . ?
C22 O8 H8 130.5 . . ?

loop_
_geom_bond_atom_site_label_1
_geom_bond_atom_site_label_2
_geom_bond_distance
_geom_bond_site_symmetry_2
_geom_bond_publ_flag
La1 O1 2.422(10) . ?
La1 O6 2.423(10) 4 ?
La1 O5 2.456(8) . ?
La1 O2 2.469(8) 4 ?
La1 O3 2.518(9) 4_556 ?
La1 O7 2.524(12) . ?
La1 O4 2.580(9) 1_554 ?
La1 O3 2.745(9) 1_554 ?
La1 C14 2.952(13) 1_554 ?
C1 O2 1.241(18) . ?
C1 O1 1.279(18) . ?
C1 C2 1.527(16) . ?
C2 C7 1.38(2) . ?
C2 C3 1.42(2) . ?
C3 C4 1.341(17) . ?
C3 H3 0.9300 . ?
C4 C5 1.394(19) . ?
C4 H4 0.9300 . ?
C5 C6 1.41(2) . ?
C5 C8 1.486(16) . ?
C6 C7 1.386(18) . ?
C6 H6 0.9300 . ?
C7 H7 0.9300 . ?
C8 C9 1.370(19) . ?
C8 C13 1.402(19) . ?
C9 C10 1.407(16) . ?
C9 H9 0.9300 . ?
C10 C11 1.396(18) . ?
C10 H10 0.9300 . ?
C11 C12 1.341(19) . ?
C11 C14 1.527(16) . ?
C12 C13 1.382(18) . ?
C12 H12 0.9300 . ?
C13 H13 0.9300 . ?
C14 O4 1.254(17) . ?
C14 O3 1.258(16) . ?
C14 La1 2.952(13) 1_556 ?
C15 O6 1.211(18) . ?
C15 O5 1.282(17) . ?
C15 C16 1.504(19) . ?
C16 C17 1.35(2) . ?
C16 C21 1.40(2) . ?
C17 C18 1.36(2) . ?
C17 H17 0.9300 . ?
C18 C19 1.40(3) . ?
C18 H18 0.9300 . ?
C19 C20 1.42(3) . ?
C19 C19 1.47(3) 2_656 ?
C20 C21 1.38(3) . ?
C20 H20 0.9300 . ?
C21 H21 0.9300 . ?
C22 O7 1.248(10) . ?
C22 O8 1.301(5) . ?
C22 H22 0.9300 . ?
O2 La1 2.469(8) 4_545 ?
O3 La1 2.518(9) 4_546 ?
O3 La1 2.745(9) 1_556 ?
O4 La1 2.580(9) 1_556 ?
O6 La1 2.423(10) 4_545 ?
O8 H8 0.8446 . ?

loop_
_platon_squeeze_void_nr
_platon_squeeze_void_average_x
_platon_squeeze_void_average_y
_platon_squeeze_void_average_z
_platon_squeeze_void_volume
_platon_squeeze_void_count_electrons
1 0.000 0.067 0.000 723 52
2 0.500 0.035 0.032 723 52
